data_2239533
loop_
_publ_author_name
'Asri, Izuddin'
'Hamid, Malai Haniti S. A.'
'Mirza, Aminul Huq'
'Ali, Mohammad Akbar'
'Karim, Mohammad Rezaul'

_publ_section_title
;
 Octyl
 (2<i>E</i>)-2-[2-(diphenylphosphanyl)benzylidene]hydrazinecarbodithioate
;
_journal_issue 6
_journal_name_full 'Acta Crystallographica Section E'
_journal_page_first o633
_journal_page_last o634
_journal_paper_doi 10.1107/S1600536814008459
_journal_volume 70
_journal_year 2014
_chemical_formula_iupac 'C28 H33 N2 P S2'
_chemical_formula_moiety 'C28 H33 N2 P S2'
_chemical_formula_sum 'C28 H33 N2 P S2'
_chemical_formula_weight 492.65
_chemical_name_systematic
;
Octyl (2<i>E</i>)-2-[2-(diphenylphosphanyl)benzylidene] hydrazinecarbodithioate
;
_space_group_IT_number 2
_symmetry_cell_setting triclinic
_symmetry_space_group_name_Hall '-P 1'
_symmetry_space_group_name_H-M 'P -1'
_atom_sites_solution_hydrogens geom
_atom_sites_solution_primary direct
_atom_sites_solution_secondary difmap
_audit_creation_method SHELXL-97
_cell_angle_alpha 86.6230(10)
_cell_angle_beta 70.5380(10)
_cell_angle_gamma 65.0130(10)
_cell_formula_units_Z 2
_cell_length_a 11.2068(12)
_cell_length_b 11.4956(12)
_cell_length_c 11.7728(13)
_cell_measurement_reflns_used 5343
_cell_measurement_temperature 100(2)
_cell_measurement_theta_max 28.33
_cell_measurement_theta_min 2.20
_cell_volume 1290.2(2)
_computing_cell_refinement 'SAINT (Bruker, 2007)'
_computing_data_collection 'APEX2 (Bruker, 2007)'
_computing_data_reduction 'SAINT (Bruker, 2007)'
_computing_molecular_graphics 'SHELXTL (Sheldrick, 2008)'
_computing_publication_material 'SHELXTL (Sheldrick, 2008) and publCIF (Westrip, 2010)'
_computing_structure_refinement 'SHELXL97 (Sheldrick, 2008)'
_computing_structure_solution 'SHELXS97 (Sheldrick, 2008)'
_diffrn_ambient_temperature 100(2)
_diffrn_measured_fraction_theta_full 1.000
_diffrn_measured_fraction_theta_max 0.999
_diffrn_measurement_device_type 'Bruker APEXII CCD'
_diffrn_measurement_method '\f and \w scans'
_diffrn_radiation_monochromator graphite
_diffrn_radiation_source 'fine-focus sealed tube'
_diffrn_radiation_type MoK\a
_diffrn_radiation_wavelength 0.71073
_diffrn_reflns_av_R_equivalents 0.0252
_diffrn_reflns_limit_h_max 14
_diffrn_reflns_limit_h_min -14
_diffrn_reflns_limit_k_max 14
_diffrn_reflns_limit_k_min -14
_diffrn_reflns_limit_l_max 14
_diffrn_reflns_limit_l_min -14
_diffrn_reflns_number 15526
_diffrn_reflns_theta_full 25.242
_diffrn_reflns_theta_max 26.497
_diffrn_reflns_theta_min 1.843
_diffrn_standards_number 0
_exptl_absorpt_coefficient_mu 0.288
_exptl_absorpt_correction_T_max 0.8985
_exptl_absorpt_correction_T_min 0.8463
_exptl_absorpt_correction_type multi-scan
_exptl_absorpt_process_details '(SADABS; Sheldrick, 2002)'
_exptl_crystal_colour yellow
_exptl_crystal_density_diffrn 1.268
_exptl_crystal_density_method 'not measured'
_exptl_crystal_description block
_exptl_crystal_F_000 524
_exptl_crystal_size_max 0.60
_exptl_crystal_size_mid 0.60
_exptl_crystal_size_min 0.38
_refine_diff_density_max 1.296
_refine_diff_density_min -0.505
_refine_ls_extinction_method none
_refine_ls_goodness_of_fit_ref 1.041
_refine_ls_hydrogen_treatment mixed
_refine_ls_matrix_type full
_refine_ls_number_parameters 356
_refine_ls_number_reflns 5343
_refine_ls_number_restraints 209
_refine_ls_restrained_S_all 1.049
_refine_ls_R_factor_all 0.0458
_refine_ls_R_factor_gt 0.0429
_refine_ls_shift/su_max 0.001
_refine_ls_shift/su_mean 0.000
_refine_ls_structure_factor_coef Fsqd
_refine_ls_weighting_details 'w=1/[\s^2^(Fo^2^)+(0.0483P)^2^+1.3326P] where P=(Fo^2^+2Fc^2^)/3'
_refine_ls_weighting_scheme calc
_refine_ls_wR_factor_gt 0.1084
_refine_ls_wR_factor_ref 0.1107
_reflns_number_gt 4954
_reflns_number_total 5343
_reflns_threshold_expression I>2\s(I)
_cod_data_source_file bq2394sup1.cif
_cod_data_source_block I
_cod_database_code 2239533
_cod_database_fobs_code 2239533

loop_
_symmetry_equiv_pos_as_xyz
'x, y, z'
'-x, -y, -z'

loop_
_atom_site_type_symbol
_atom_site_label
_atom_site_fract_x
_atom_site_fract_y
_atom_site_fract_z
_atom_site_U_iso_or_equiv
_atom_site_adp_type
_atom_site_calc_flag
_atom_site_occupancy
_atom_site_disorder_assembly
_atom_site_disorder_group
P P1 -0.07934(5) 1.15477(4) 1.32348(4) 0.01927(12) Uani d 1 . .
S S1 0.51929(5) 0.64877(4) 0.91914(4) 0.02410(13) Uani d 1 . .
S S2 0.66997(5) 0.81091(5) 0.92999(5) 0.02737(13) Uani d 1 . .
N N1 0.28051(15) 0.86048(15) 1.05097(14) 0.0193(3) Uani d 1 . .
N N2 0.39950(16) 0.87988(15) 1.02654(14) 0.0207(3) Uani d 1 . .
C C1 -0.09012(18) 1.03671(16) 1.23193(15) 0.0172(3) Uani d 1 . .
C C2 -0.21642(19) 1.02936(18) 1.24981(17) 0.0219(4) Uani d 1 . .
H H2 -0.2996 1.0883 1.3089 0.026 Uiso calc 1 . .
C C3 -0.2230(2) 0.93807(19) 1.18325(17) 0.0230(4) Uani d 1 . .
H H3 -0.3103 0.9358 1.1961 0.028 Uiso calc 1 . .
C C4 -0.1020(2) 0.84996(18) 1.09786(16) 0.0214(4) Uani d 1 . .
H H4 -0.1060 0.7867 1.0526 0.026 Uiso calc 1 . .
C C5 0.02430(19) 0.85474(17) 1.07898(16) 0.0199(4) Uani d 1 . .
H H5 0.1070 0.7942 1.0206 0.024 Uiso calc 1 . .
C C6 0.03213(18) 0.94745(16) 1.14455(15) 0.0165(3) Uani d 1 . .
C C7 0.16737(18) 0.95264(17) 1.11708(16) 0.0187(4) Uani d 1 . .
H H7 0.1710 1.0248 1.1485 0.022 Uiso calc 1 . .
C C8 0.52454(19) 0.78826(17) 0.96203(16) 0.0199(4) Uani d 1 . .
C C1A -0.13142(18) 1.30012(17) 1.24425(15) 0.0187(4) Uani d 1 . .
C C2A -0.0523(2) 1.37020(19) 1.22768(17) 0.0242(4) Uani d 1 . .
H H2A 0.0230 1.3421 1.2581 0.029 Uiso calc 1 . .
C C3A -0.0827(2) 1.4809(2) 1.16693(19) 0.0289(4) Uani d 1 . .
H H3A -0.0281 1.5279 1.1561 0.035 Uiso calc 1 . .
C C4A -0.1920(2) 1.52279(19) 1.12225(18) 0.0271(4) Uani d 1 . .
H H4A -0.2129 1.5985 1.0810 0.033 Uiso calc 1 . .
C C5A -0.2713(2) 1.45323(19) 1.13810(17) 0.0249(4) Uani d 1 . .
H H5A -0.3465 1.4817 1.1075 0.030 Uiso calc 1 . .
C C6A -0.24120(19) 1.34284(18) 1.19809(16) 0.0218(4) Uani d 1 . .
H H6A -0.2956 1.2957 1.2080 0.026 Uiso calc 1 . .
C C1B -0.23181(19) 1.18714(18) 1.46050(16) 0.0208(4) Uani d 1 . .
C C2B -0.3553(2) 1.30064(19) 1.49289(18) 0.0265(4) Uani d 1 . .
H H2B -0.3669 1.3667 1.4396 0.032 Uiso calc 1 . .
C C3B -0.4615(2) 1.3177(2) 1.60282(19) 0.0316(5) Uani d 1 . .
H H3B -0.5449 1.3957 1.6243 0.038 Uiso calc 1 . .
C C4B -0.4468(2) 1.2223(2) 1.68103(18) 0.0303(4) Uani d 1 . .
H H4B -0.5199 1.2341 1.7557 0.036 Uiso calc 1 . .
C C5B -0.3244(2) 1.1093(2) 1.64970(18) 0.0288(4) Uani d 1 . .
H H5B -0.3137 1.0430 1.7028 0.035 Uiso calc 1 . .
C C6B -0.2177(2) 1.09262(19) 1.54106(17) 0.0244(4) Uani d 1 . .
H H6B -0.1335 1.0154 1.5212 0.029 Uiso calc 1 . .
C C9 0.6997(2) 0.5511(2) 0.82747(19) 0.0296(4) Uani d 1 . .
H H9A 0.7349 0.6020 0.7657 0.035 Uiso calc 1 . .
H H9B 0.7592 0.5220 0.8789 0.035 Uiso calc 1 . .
C C10 0.7045(2) 0.4366(2) 0.7671(2) 0.0341(5) Uani d 1 . .
H H10A 0.6483 0.4675 0.7130 0.041 Uiso calc 1 A 1
H H10B 0.6607 0.3918 0.8299 0.041 Uiso calc 1 A 1
C C11 0.8511(3) 0.3413(3) 0.6941(3) 0.0277(5) Uani d 0.732(3) B 1
H H11A 0.8469 0.2631 0.6684 0.033 Uiso calc 0.732(3) B 1
H H11B 0.9089 0.3156 0.7470 0.033 Uiso calc 0.732(3) B 1
C C12 0.9238(3) 0.3919(3) 0.5817(2) 0.0290(4) Uani d 0.732(3) B 1
H H12A 0.8692 0.4133 0.5263 0.035 Uiso calc 0.732(3) B 1
H H12B 0.9250 0.4721 0.6063 0.035 Uiso calc 0.732(3) B 1
C C13 1.0739(3) 0.2945(3) 0.5141(3) 0.0291(4) Uani d 0.732(3) B 1
H H13A 1.0747 0.2090 0.5059 0.035 Uiso calc 0.732(3) B 1
H H13B 1.1049 0.3203 0.4316 0.035 Uiso calc 0.732(3) B 1
C C14 1.1788(4) 0.2821(3) 0.5752(3) 0.0300(4) Uani d 0.732(3) B 1
H H14A 1.1396 0.2724 0.6621 0.036 Uiso calc 0.732(3) B 1
H H14B 1.1915 0.3627 0.5697 0.036 Uiso calc 0.732(3) B 1
C C15 1.3220(3) 0.1684(3) 0.5202(3) 0.0312(4) Uani d 0.732(3) B 1
H H15A 1.3815 0.1636 0.5680 0.037 Uiso calc 0.732(3) B 1
H H15B 1.3094 0.0877 0.5267 0.037 Uiso calc 0.732(3) B 1
C C16 1.3971(4) 0.1766(4) 0.3891(3) 0.0338(5) Uani d 0.732(3) B 1
H H16A 1.4981 0.1246 0.3693 0.051 Uiso calc 0.732(3) B 1
H H16B 1.3789 0.2666 0.3757 0.051 Uiso calc 0.732(3) B 1
H H16C 1.3633 0.1440 0.3372 0.051 Uiso calc 0.732(3) B 1
C C11X 0.8421(8) 0.3668(9) 0.6579(8) 0.0285(6) Uani d 0.268(3) B 2
H H11C 0.8566 0.2765 0.6465 0.034 Uiso calc 0.268(3) B 2
H H11D 0.8273 0.4080 0.5845 0.034 Uiso calc 0.268(3) B 2
C C12X 0.9771(7) 0.3637(7) 0.6639(6) 0.0290(5) Uani d 0.268(3) B 2
H H12C 0.9746 0.4507 0.6527 0.035 Uiso calc 0.268(3) B 2
H H12D 0.9824 0.3424 0.7453 0.035 Uiso calc 0.268(3) B 2
C C13X 1.1062(8) 0.2679(8) 0.5704(7) 0.0292(5) Uani d 0.268(3) B 2
H H13C 1.0997 0.2891 0.4893 0.035 Uiso calc 0.268(3) B 2
H H13D 1.1081 0.1812 0.5822 0.035 Uiso calc 0.268(3) B 2
C C14X 1.2442(9) 0.2622(8) 0.5726(7) 0.0304(5) Uani d 0.268(3) B 2
H H14C 1.2471 0.2498 0.6557 0.036 Uiso calc 0.268(3) B 2
H H14D 1.2477 0.3456 0.5516 0.036 Uiso calc 0.268(3) B 2
C C15X 1.3729(10) 0.1538(9) 0.4851(8) 0.0316(5) Uani d 0.268(3) B 2
H H15C 1.3658 0.0711 0.5020 0.038 Uiso calc 0.268(3) B 2
H H15D 1.4577 0.1471 0.4992 0.038 Uiso calc 0.268(3) B 2
C C16X 1.3887(11) 0.1750(11) 0.3520(8) 0.0325(6) Uani d 0.268(3) B 2
H H16D 1.4877 0.1310 0.3017 0.049 Uiso calc 0.268(3) B 2
H H16E 1.3540 0.2676 0.3426 0.049 Uiso calc 0.268(3) B 2
H H16F 1.3345 0.1401 0.3266 0.049 Uiso calc 0.268(3) B 2
H H2N 0.391(3) 0.9588(18) 1.044(2) 0.039 Uiso d 1 . .

loop_
_atom_site_aniso_label
_atom_site_aniso_U_11
_atom_site_aniso_U_22
_atom_site_aniso_U_33
_atom_site_aniso_U_12
_atom_site_aniso_U_13
_atom_site_aniso_U_23
P1 0.0189(2) 0.0175(2) 0.0191(2) -0.00565(18) -0.00590(18) -0.00221(17)
S1 0.0163(2) 0.0228(2) 0.0291(3) -0.00693(18) -0.00338(18) -0.00559(18)
S2 0.0158(2) 0.0252(2) 0.0388(3) -0.00881(19) -0.0055(2) -0.0017(2)
N1 0.0158(7) 0.0212(7) 0.0198(7) -0.0079(6) -0.0047(6) 0.0030(6)
N2 0.0159(7) 0.0207(8) 0.0233(8) -0.0081(6) -0.0032(6) -0.0009(6)
C1 0.0182(8) 0.0156(8) 0.0168(8) -0.0061(7) -0.0061(7) 0.0019(6)
C2 0.0170(8) 0.0236(9) 0.0210(9) -0.0061(7) -0.0044(7) -0.0019(7)
C3 0.0205(9) 0.0280(10) 0.0236(9) -0.0127(8) -0.0084(7) 0.0029(7)
C4 0.0267(9) 0.0211(9) 0.0195(9) -0.0114(8) -0.0097(7) 0.0014(7)
C5 0.0200(9) 0.0187(8) 0.0165(8) -0.0053(7) -0.0043(7) 0.0001(7)
C6 0.0171(8) 0.0152(8) 0.0156(8) -0.0058(7) -0.0055(7) 0.0035(6)
C7 0.0188(8) 0.0183(8) 0.0174(8) -0.0070(7) -0.0051(7) 0.0009(7)
C8 0.0181(8) 0.0218(9) 0.0188(9) -0.0079(7) -0.0056(7) 0.0017(7)
C1A 0.0177(8) 0.0166(8) 0.0160(8) -0.0046(7) -0.0018(7) -0.0031(6)
C2A 0.0192(9) 0.0255(9) 0.0254(9) -0.0089(8) -0.0049(7) -0.0014(7)
C3A 0.0280(10) 0.0274(10) 0.0306(11) -0.0161(8) -0.0035(8) 0.0022(8)
C4A 0.0275(10) 0.0222(9) 0.0232(10) -0.0081(8) -0.0019(8) 0.0027(7)
C5A 0.0223(9) 0.0249(9) 0.0214(9) -0.0051(8) -0.0062(7) -0.0011(7)
C6A 0.0210(9) 0.0208(9) 0.0213(9) -0.0080(7) -0.0047(7) -0.0025(7)
C1B 0.0233(9) 0.0217(9) 0.0180(8) -0.0093(7) -0.0075(7) -0.0026(7)
C2B 0.0295(10) 0.0206(9) 0.0223(9) -0.0068(8) -0.0050(8) 0.0003(7)
C3B 0.0292(11) 0.0275(10) 0.0268(10) -0.0067(9) -0.0017(8) -0.0050(8)
C4B 0.0330(11) 0.0373(11) 0.0194(9) -0.0182(9) -0.0023(8) -0.0029(8)
C5B 0.0404(12) 0.0321(11) 0.0205(9) -0.0194(9) -0.0136(9) 0.0050(8)
C6B 0.0278(10) 0.0227(9) 0.0239(9) -0.0092(8) -0.0119(8) 0.0003(7)
C9 0.0179(9) 0.0297(10) 0.0315(11) -0.0047(8) -0.0017(8) -0.0103(8)
C10 0.0303(11) 0.0306(11) 0.0379(12) -0.0156(9) -0.0027(9) -0.0054(9)
C11 0.0291(8) 0.0263(8) 0.0242(9) -0.0103(7) -0.0065(7) 0.0001(7)
C12 0.0290(8) 0.0285(7) 0.0249(8) -0.0094(6) -0.0069(6) -0.0004(6)
C13 0.0285(8) 0.0301(7) 0.0248(8) -0.0096(7) -0.0077(7) -0.0009(6)
C14 0.0287(8) 0.0320(7) 0.0256(7) -0.0103(7) -0.0079(7) -0.0006(6)
C15 0.0282(8) 0.0351(7) 0.0265(9) -0.0106(7) -0.0082(7) 0.0002(7)
C16 0.0282(9) 0.0390(8) 0.0280(10) -0.0099(7) -0.0074(8) 0.0006(8)
C11X 0.0290(9) 0.0283(9) 0.0249(10) -0.0101(8) -0.0073(8) -0.0015(8)
C12X 0.0288(8) 0.0294(7) 0.0250(8) -0.0100(7) -0.0073(7) -0.0008(7)
C13X 0.0284(8) 0.0305(7) 0.0251(8) -0.0100(7) -0.0077(7) -0.0006(7)
C14X 0.0283(9) 0.0332(8) 0.0260(9) -0.0104(8) -0.0078(8) -0.0001(7)
C15X 0.0284(9) 0.0352(8) 0.0265(9) -0.0103(7) -0.0077(8) 0.0000(7)
C16X 0.0285(9) 0.0370(9) 0.0268(10) -0.0104(8) -0.0076(9) 0.0000(9)

loop_
_atom_type_symbol
_atom_type_description
_atom_type_scat_dispersion_real
_atom_type_scat_dispersion_imag
_atom_type_scat_source
C C 0.0033 0.0016 'International Tables Vol C Tables 4.2.6.8 and 6.1.1.4'
H H 0.0000 0.0000 'International Tables Vol C Tables 4.2.6.8 and 6.1.1.4'
N N 0.0061 0.0033 'International Tables Vol C Tables 4.2.6.8 and 6.1.1.4'
P P 0.1023 0.0942 'International Tables Vol C Tables 4.2.6.8 and 6.1.1.4'
S S 0.1246 0.1234 'International Tables Vol C Tables 4.2.6.8 and 6.1.1.4'

loop_
_geom_angle_atom_site_label_1
_geom_angle_atom_site_label_2
_geom_angle_atom_site_label_3
_geom_angle
C1B P1 C1A 104.27(8)
C1B P1 C1 101.59(8)
C1A P1 C1 102.39(8)
C8 S1 C9 102.85(9)
C7 N1 N2 114.84(15)
C8 N2 N1 120.21(15)
C8 N2 H2N 120.0(17)
N1 N2 H2N 119.0(17)
C2 C1 C6 118.18(16)
C2 C1 P1 121.83(13)
C6 C1 P1 119.94(13)
C3 C2 C1 121.53(17)
C3 C2 H2 119.2
C1 C2 H2 119.2
C2 C3 C4 119.95(17)
C2 C3 H3 120.0
C4 C3 H3 120.0
C5 C4 C3 119.64(17)
C5 C4 H4 120.2
C3 C4 H4 120.2
C4 C5 C6 120.99(16)
C4 C5 H5 119.5
C6 C5 H5 119.5
C5 C6 C1 119.71(16)
C5 C6 C7 118.94(15)
C1 C6 C7 121.30(16)
N1 C7 C6 120.42(16)
N1 C7 H7 119.8
C6 C7 H7 119.8
N2 C8 S2 120.86(14)
N2 C8 S1 114.09(13)
S2 C8 S1 125.05(11)
C2A C1A C6A 118.71(17)
C2A C1A P1 116.43(14)
C6A C1A P1 124.85(14)
C3A C2A C1A 120.56(18)
C3A C2A H2A 119.7
C1A C2A H2A 119.7
C4A C3A C2A 120.29(19)
C4A C3A H3A 119.9
C2A C3A H3A 119.9
C3A C4A C5A 119.53(18)
C3A C4A H4A 120.2
C5A C4A H4A 120.2
C6A C5A C4A 120.40(18)
C6A C5A H5A 119.8
C4A C5A H5A 119.8
C5A C6A C1A 120.51(18)
C5A C6A H6A 119.7
C1A C6A H6A 119.7
C6B C1B C2B 118.33(18)
C6B C1B P1 116.22(14)
C2B C1B P1 125.33(15)
C3B C2B C1B 120.41(19)
C3B C2B H2B 119.8
C1B C2B H2B 119.8
C4B C3B C2B 120.60(19)
C4B C3B H3B 119.7
C2B C3B H3B 119.7
C3B C4B C5B 119.42(19)
C3B C4B H4B 120.3
C5B C4B H4B 120.3
C4B C5B C6B 120.14(19)
C4B C5B H5B 119.9
C6B C5B H5B 119.9
C5B C6B C1B 121.09(18)
C5B C6B H6B 119.5
C1B C6B H6B 119.5
C10 C9 S1 107.87(14)
C10 C9 H9A 110.1
S1 C9 H9A 110.1
C10 C9 H9B 110.1
S1 C9 H9B 110.1
H9A C9 H9B 108.4
C9 C10 C11 113.6(2)
C9 C10 C11X 113.2(4)
C9 C10 H10A 108.8
C11 C10 H10A 108.8
C9 C10 H10B 108.8
C11 C10 H10B 108.8
H10A C10 H10B 107.7
C10 C11 C12 114.6(2)
C10 C11 H11A 108.6
C12 C11 H11A 108.6
C10 C11 H11B 108.6
C12 C11 H11B 108.6
H11A C11 H11B 107.6
C13 C12 C11 112.7(2)
C13 C12 H12A 109.1
C11 C12 H12A 109.1
C13 C12 H12B 109.1
C11 C12 H12B 109.1
H12A C12 H12B 107.8
C14 C13 C12 114.3(2)
C14 C13 H13A 108.7
C12 C13 H13A 108.7
C14 C13 H13B 108.7
C12 C13 H13B 108.7
H13A C13 H13B 107.6
C13 C14 C15 113.8(2)
C13 C14 H14A 108.8
C15 C14 H14A 108.8
C13 C14 H14B 108.8
C15 C14 H14B 108.8
H14A C14 H14B 107.7
C16 C15 C14 113.9(3)
C16 C15 H15A 108.8
C14 C15 H15A 108.8
C16 C15 H15B 108.8
C14 C15 H15B 108.8
H15A C15 H15B 107.7
C15 C16 H16A 109.5
C15 C16 H16B 109.5
H16A C16 H16B 109.5
C15 C16 H16C 109.5
H16A C16 H16C 109.5
H16B C16 H16C 109.5
C12X C11X C10 118.2(6)
C12X C11X H11C 107.8
C10 C11X H11C 107.8
C12X C11X H11D 107.8
C10 C11X H11D 107.8
H11C C11X H11D 107.1
C13X C12X C11X 113.2(7)
C13X C12X H12C 108.9
C11X C12X H12C 108.9
C13X C12X H12D 108.9
C11X C12X H12D 108.9
H12C C12X H12D 107.7
C12X C13X C14X 115.0(7)
C12X C13X H13C 108.5
C14X C13X H13C 108.5
C12X C13X H13D 108.5
C14X C13X H13D 108.5
H13C C13X H13D 107.5
C13X C14X C15X 113.0(7)
C13X C14X H14C 109.0
C15X C14X H14C 109.0
C13X C14X H14D 109.0
C15X C14X H14D 109.0
H14C C14X H14D 107.8
C14X C15X C16X 112.8(8)
C14X C15X H15C 109.0
C16X C15X H15C 109.0
C14X C15X H15D 109.0
C16X C15X H15D 109.0
H15C C15X H15D 107.8
C15X C16X H16D 109.5
C15X C16X H16E 109.5
H16D C16X H16E 109.5
C15X C16X H16F 109.5
H16D C16X H16F 109.5
H16E C16X H16F 109.5

loop_
_geom_bond_atom_site_label_1
_geom_bond_atom_site_label_2
_geom_bond_distance
P1 C1B 1.8322(19)
P1 C1A 1.8325(18)
P1 C1 1.8481(18)
S1 C8 1.7391(19)
S1 C9 1.8120(19)
S2 C8 1.6744(18)
N1 C7 1.281(2)
N1 N2 1.378(2)
N2 C8 1.337(2)
N2 H2N 0.898(17)
C1 C2 1.398(3)
C1 C6 1.409(2)
C2 C3 1.386(3)
C2 H2 0.9500
C3 C4 1.388(3)
C3 H3 0.9500
C4 C5 1.382(3)
C4 H4 0.9500
C5 C6 1.400(2)
C5 H5 0.9500
C6 C7 1.467(2)
C7 H7 0.9500
C1A C2A 1.394(3)
C1A C6A 1.398(3)
C2A C3A 1.391(3)
C2A H2A 0.9500
C3A C4A 1.382(3)
C3A H3A 0.9500
C4A C5A 1.391(3)
C4A H4A 0.9500
C5A C6A 1.384(3)
C5A H5A 0.9500
C6A H6A 0.9500
C1B C6B 1.392(3)
C1B C2B 1.394(3)
C2B C3B 1.392(3)
C2B H2B 0.9500
C3B C4B 1.381(3)
C3B H3B 0.9500
C4B C5B 1.385(3)
C4B H4B 0.9500
C5B C6B 1.385(3)
C5B H5B 0.9500
C6B H6B 0.9500
C9 C10 1.505(3)
C9 H9A 0.9900
C9 H9B 0.9900
C10 C11 1.513(4)
C10 C11X 1.559(8)
C10 H10A 0.9900
C10 H10B 0.9900
C11 C12 1.531(4)
C11 H11A 0.9900
C11 H11B 0.9900
C12 C13 1.529(4)
C12 H12A 0.9900
C12 H12B 0.9900
C13 C14 1.526(4)
C13 H13A 0.9900
C13 H13B 0.9900
C14 C15 1.529(4)
C14 H14A 0.9900
C14 H14B 0.9900
C15 C16 1.511(4)
C15 H15A 0.9900
C15 H15B 0.9900
C16 H16A 0.9800
C16 H16B 0.9800
C16 H16C 0.9800
C11X C12X 1.524(9)
C11X H11C 0.9900
C11X H11D 0.9900
C12X C13X 1.501(8)
C12X H12C 0.9900
C12X H12D 0.9900
C13X C14X 1.528(9)
C13X H13C 0.9900
C13X H13D 0.9900
C14X C15X 1.529(9)
C14X H14C 0.9900
C14X H14D 0.9900
C15X C16X 1.534(10)
C15X H15C 0.9900
C15X H15D 0.9900
C16X H16D 0.9800
C16X H16E 0.9800
C16X H16F 0.9800

loop_
_geom_hbond_atom_site_label_D
_geom_hbond_atom_site_label_H
_geom_hbond_atom_site_label_A
_geom_hbond_site_symmetry_A
_geom_hbond_distance_DH
_geom_hbond_distance_HA
_geom_hbond_distance_DA
_geom_hbond_angle_DHA
N2 H2N S2 2_677 0.898(17) 2.450(17) 3.3337(17) 168(2)

loop_
_geom_torsion_atom_site_label_1
_geom_torsion_atom_site_label_2
_geom_torsion_atom_site_label_3
_geom_torsion_atom_site_label_4
_geom_torsion
C7 N1 N2 C8 177.59(16)
C1B P1 C1 C2 23.69(17)
C1A P1 C1 C2 -83.93(16)
C1B P1 C1 C6 -153.73(14)
C1A P1 C1 C6 98.65(14)
C6 C1 C2 C3 -0.6(3)
P1 C1 C2 C3 -178.08(14)
C1 C2 C3 C4 1.0(3)
C2 C3 C4 C5 -0.6(3)
C3 C4 C5 C6 -0.2(3)
C4 C5 C6 C1 0.6(3)
C4 C5 C6 C7 -177.04(16)
C2 C1 C6 C5 -0.2(2)
P1 C1 C6 C5 177.34(13)
C2 C1 C6 C7 177.37(16)
P1 C1 C6 C7 -5.1(2)
N2 N1 C7 C6 176.72(15)
C5 C6 C7 N1 -12.7(3)
C1 C6 C7 N1 169.78(16)
N1 N2 C8 S2 179.22(13)
N1 N2 C8 S1 -1.6(2)
C9 S1 C8 N2 176.61(14)
C9 S1 C8 S2 -4.25(15)
C1B P1 C1A C2A 117.75(14)
C1 P1 C1A C2A -136.70(14)
C1B P1 C1A C6A -63.64(17)
C1 P1 C1A C6A 41.91(17)
C6A C1A C2A C3A 0.4(3)
P1 C1A C2A C3A 179.05(15)
C1A C2A C3A C4A 0.0(3)
C2A C3A C4A C5A -0.2(3)
C3A C4A C5A C6A 0.0(3)
C4A C5A C6A C1A 0.4(3)
C2A C1A C6A C5A -0.6(3)
P1 C1A C6A C5A -179.15(14)
C1A P1 C1B C6B -177.27(14)
C1 P1 C1B C6B 76.58(15)
C1A P1 C1B C2B -1.38(19)
C1 P1 C1B C2B -107.53(17)
C6B C1B C2B C3B -0.4(3)
P1 C1B C2B C3B -176.25(16)
C1B C2B C3B C4B -0.5(3)
C2B C3B C4B C5B 0.5(3)
C3B C4B C5B C6B 0.3(3)
C4B C5B C6B C1B -1.3(3)
C2B C1B C6B C5B 1.3(3)
P1 C1B C6B C5B 177.49(15)
C8 S1 C9 C10 -170.42(15)
S1 C9 C10 C11 -175.95(19)
S1 C9 C10 C11X 163.0(4)
C9 C10 C11 C12 -67.3(3)
C11X C10 C11 C12 25.7(11)
C10 C11 C12 C13 177.4(2)
C11 C12 C13 C14 -75.4(3)
C12 C13 C14 C15 169.6(3)
C13 C14 C15 C16 62.2(4)
C9 C10 C11X C12X 33.4(8)
C11 C10 C11X C12X -62.1(11)
C10 C11X C12X C13X 165.7(7)
C11X C12X C13X C14X 179.6(7)
C12X C13X C14X C15X 173.9(7)
C13X C14X C15X C16X 66.9(10)
